data_7107411
loop_
_publ_author_name
'Liangbing Gan'
'Shuming Liu'
'Yuanhua Shao'

_publ_section_title
;
 Synthesis of a green [60]fullerene derivative through cage-opening
 reactions
;
_journal_name_full Chem.Commun.
_journal_page_first 2531
_journal_paper_doi 10.1039/c2cc17164c
_journal_volume 48
_journal_year 2012
_chemical_formula_sum 'C101 H50 N2 O5'
_chemical_formula_weight 1371.43
_chemical_name_systematic
;
?
;
_space_group_IT_number 61
_symmetry_cell_setting orthorhombic
_symmetry_space_group_name_Hall '-P 2ac 2ab'
_symmetry_space_group_name_H-M 'P b c a'
_atom_sites_solution_hydrogens geom
_atom_sites_solution_primary direct
_atom_sites_solution_secondary difmap
_audit_creation_method SHELXL-97
_cell_angle_alpha 90.00
_cell_angle_beta 90.00
_cell_angle_gamma 90.00
_cell_formula_units_Z 8
_cell_length_a 32.301(7)
_cell_length_b 11.246(2)
_cell_length_c 36.097(7)
_cell_measurement_temperature 150(2)
_cell_volume 13112(4)
_computing_structure_refinement 'SHELXL-97 (Sheldrick, 2008)'
_computing_structure_solution 'SHELXS-97 (Sheldrick, 2008)'
_diffrn_ambient_temperature 150(2)
_diffrn_measured_fraction_theta_full 0.999
_diffrn_measured_fraction_theta_max 0.999
_diffrn_measurement_device_type 'synchrotron diffraction'
_diffrn_radiation_monochromator graphite
_diffrn_radiation_source 'fine-focus sealed tube'
_diffrn_radiation_type MoK\a
_diffrn_radiation_wavelength 0.71073
_diffrn_reflns_av_R_equivalents 0.0648
_diffrn_reflns_av_sigmaI/netI 0.0460
_diffrn_reflns_limit_h_max 39
_diffrn_reflns_limit_h_min -39
_diffrn_reflns_limit_k_max 13
_diffrn_reflns_limit_k_min 0
_diffrn_reflns_limit_l_max 44
_diffrn_reflns_limit_l_min -44
_diffrn_reflns_number 45802
_diffrn_reflns_theta_full 26.00
_diffrn_reflns_theta_max 26.00
_diffrn_reflns_theta_min 2.00
_exptl_absorpt_coefficient_mu 0.085
_exptl_absorpt_correction_T_max 0.9874
_exptl_absorpt_correction_T_min 0.9874
_exptl_crystal_colour black
_exptl_crystal_density_diffrn 1.389
_exptl_crystal_density_method 'not measured'
_exptl_crystal_description block
_exptl_crystal_F_000 5680
_exptl_crystal_size_max 0.15
_exptl_crystal_size_mid 0.15
_exptl_crystal_size_min 0.15
_refine_diff_density_max 1.37
_refine_diff_density_min -0.46
_refine_diff_density_rms 0.08
_refine_ls_extinction_coef 0.0037(2)
_refine_ls_extinction_expression Fc^*^=kFc[1+0.001xFc^2^\l^3^/sin(2\q)]^-1/4^
_refine_ls_extinction_method SHELXL
_refine_ls_goodness_of_fit_ref 1.068
_refine_ls_hydrogen_treatment mixed
_refine_ls_matrix_type full
_refine_ls_number_parameters 978
_refine_ls_number_reflns 12863
_refine_ls_number_restraints 6
_refine_ls_restrained_S_all 1.068
_refine_ls_R_factor_all 0.0871
_refine_ls_R_factor_gt 0.0735
_refine_ls_shift/su_max 0.001
_refine_ls_shift/su_mean 0.000
_refine_ls_structure_factor_coef Fsqd
_refine_ls_weighting_details 'calc w=1/[\s^2^(Fo^2^)+(0.1566P)^2^+8.0190P] where P=(Fo^2^+2Fc^2^)/3'
_refine_ls_weighting_scheme calc
_refine_ls_wR_factor_gt 0.2215
_refine_ls_wR_factor_ref 0.2360
_reflns_number_gt 10172
_reflns_number_total 12863
_reflns_threshold_expression >2\s(I)
_cod_data_source_file c2cc17164c.txt
_cod_data_source_block gang100
_cod_original_cell_volume 13112(5)
_cod_original_sg_symbol_H-M Pbca
_cod_database_code 7107411

loop_
_symmetry_equiv_pos_as_xyz
'x, y, z'
'-x+1/2, -y, z+1/2'
'-x, y+1/2, -z+1/2'
'x+1/2, -y+1/2, -z'
'-x, -y, -z'
'x-1/2, y, -z-1/2'
'x, -y-1/2, z-1/2'
'-x-1/2, y-1/2, z'

loop_
_atom_site_label
_atom_site_type_symbol
_atom_site_fract_x
_atom_site_fract_y
_atom_site_fract_z
_atom_site_U_iso_or_equiv
_atom_site_adp_type
_atom_site_occupancy
_atom_site_symmetry_multiplicity
_atom_site_calc_flag
_atom_site_refinement_flags
_atom_site_disorder_assembly
_atom_site_disorder_group
C1 C 0.43695(5) 0.48062(12) 0.11588(4) 0.0262(3) Uani 1 1 d . . .
C2 C 0.40632(5) 0.54227(12) 0.09284(4) 0.0235(3) Uani 1 1 d . . .
C3 C 0.40937(4) 0.52830(12) 0.05353(4) 0.0222(3) Uani 1 1 d . . .
C4 C 0.44263(4) 0.46688(12) 0.03921(4) 0.0233(3) Uani 1 1 d . . .
C5 C 0.47880(5) 0.43616(12) 0.06221(4) 0.0260(3) Uani 1 1 d . . .
C6 C 0.37755(4) 0.57711(12) 0.02603(4) 0.0215(3) Uani 1 1 d . . .
C7 C 0.37326(4) 0.48592(12) -0.00574(4) 0.0228(3) Uani 1 1 d . . .
C8 C 0.40955(4) 0.43097(12) -0.01832(4) 0.0233(3) Uani 1 1 d . . .
C9 C 0.40950(5) 0.36455(13) -0.05099(4) 0.0271(4) Uani 1 1 d . . .
H9 H 0.4344 0.3298 -0.0598 0.033 Uiso 1 1 calc R . .
C10 C 0.37301(5) 0.34964(13) -0.07048(5) 0.0285(4) Uani 1 1 d . . .
H10 H 0.3734 0.3059 -0.0930 0.034 Uiso 1 1 calc R . .
C11 C 0.33559(5) 0.39741(13) -0.05786(4) 0.0266(3) Uani 1 1 d . . .
C12 C 0.33650(5) 0.46528(13) -0.02532(4) 0.0254(3) Uani 1 1 d . . .
H12 H 0.3114 0.4983 -0.0162 0.030 Uiso 1 1 calc R . .
C13 C 0.29443(5) 0.37312(14) -0.07798(5) 0.0304(4) Uani 1 1 d . . .
C14 C 0.30098(6) 0.3356(2) -0.11829(6) 0.0529(6) Uani 1 1 d . . .
H14A H 0.3168 0.2614 -0.1190 0.079 Uiso 1 1 calc R . .
H14B H 0.3162 0.3980 -0.1314 0.079 Uiso 1 1 calc R . .
H14C H 0.2741 0.3235 -0.1302 0.079 Uiso 1 1 calc R . .
C15 C 0.26655(5) 0.48414(16) -0.07800(5) 0.0369(4) Uani 1 1 d . . .
H15A H 0.2810 0.5499 -0.0903 0.055 Uiso 1 1 calc R . .
H15B H 0.2601 0.5066 -0.0524 0.055 Uiso 1 1 calc R . .
H15C H 0.2408 0.4666 -0.0913 0.055 Uiso 1 1 calc R . .
C16 C 0.27191(6) 0.27375(16) -0.05716(6) 0.0419(5) Uani 1 1 d . . .
H16A H 0.2447 0.2605 -0.0684 0.063 Uiso 1 1 calc R . .
H16B H 0.2684 0.2967 -0.0312 0.063 Uiso 1 1 calc R . .
H16C H 0.2882 0.2004 -0.0586 0.063 Uiso 1 1 calc R . .
C17 C 0.45474(5) 0.37166(13) 0.16981(4) 0.0295(4) Uani 1 1 d . . .
C18 C 0.49719(6) 0.35083(16) 0.16439(5) 0.0372(4) Uani 1 1 d . . .
H18 H 0.5120 0.3947 0.1462 0.045 Uiso 1 1 calc R . .
C19 C 0.51756(6) 0.26587(16) 0.18572(5) 0.0392(4) Uani 1 1 d . . .
H19 H 0.5461 0.2518 0.1813 0.047 Uiso 1 1 calc R . .
C20 C 0.49779(6) 0.20143(14) 0.21297(5) 0.0363(4) Uani 1 1 d . . .
C21 C 0.45613(6) 0.22760(14) 0.21989(5) 0.0352(4) Uani 1 1 d . . .
H21 H 0.4420 0.1872 0.2392 0.042 Uiso 1 1 calc R . .
C22 C 0.43502(6) 0.31194(13) 0.19885(5) 0.0327(4) Uani 1 1 d . . .
H22 H 0.4069 0.3291 0.2043 0.039 Uiso 1 1 calc R . .
C23 C 0.52058(6) 0.10701(16) 0.23622(5) 0.0416(5) Uani 1 1 d . . .
C24 C 0.56078(10) 0.0680(3) 0.21789(9) 0.1132(10) Uani 1 1 d . . .
H24A H 0.5817 0.1302 0.2210 0.170 Uiso 1 1 calc R . .
H24B H 0.5560 0.0544 0.1914 0.170 Uiso 1 1 calc R . .
H24C H 0.5705 -0.0057 0.2294 0.170 Uiso 1 1 calc R . .
C25 C 0.52936(9) 0.15961(19) 0.27429(6) 0.0652(7) Uani 1 1 d . . .
H25A H 0.5446 0.1016 0.2893 0.098 Uiso 1 1 calc R . .
H25B H 0.5032 0.1791 0.2865 0.098 Uiso 1 1 calc R . .
H25C H 0.5460 0.2320 0.2715 0.098 Uiso 1 1 calc R . .
C26 C 0.37214(5) 0.59965(12) 0.10816(4) 0.0251(3) Uani 1 1 d . . .
C27 C 0.49316(9) -0.00206(19) 0.24119(8) 0.0778(8) Uani 1 1 d . . .
H27A H 0.4839 -0.0303 0.2169 0.117 Uiso 1 1 calc R . .
H27B H 0.4690 0.0190 0.2563 0.117 Uiso 1 1 calc R . .
H27C H 0.5089 -0.0650 0.2536 0.117 Uiso 1 1 calc R . .
C28 C 0.33602(4) 0.61474(12) 0.08433(4) 0.0241(3) Uani 1 1 d . . .
C29 C 0.33760(4) 0.60849(12) 0.04633(4) 0.0228(3) Uani 1 1 d . . .
C30 C 0.38434(4) 0.69899(12) 0.00528(4) 0.0214(3) Uani 1 1 d . . .
C31 C 0.41789(4) 0.77357(13) -0.00012(4) 0.0243(3) Uani 1 1 d . . .
C32 C 0.46019(4) 0.77281(13) 0.01801(4) 0.0253(3) Uani 1 1 d . . .
C33 C 0.47007(5) 0.90287(13) 0.02511(5) 0.0282(4) Uani 1 1 d . . .
C34 C 0.48715(4) 0.94997(13) 0.05701(5) 0.0310(4) Uani 1 1 d . . .
C35 C 0.50149(5) 0.88450(14) 0.09087(5) 0.0329(4) Uani 1 1 d . . .
C36 C 0.47863(5) 0.94564(14) 0.12226(5) 0.0318(4) Uani 1 1 d . . .
C37 C 0.45358(5) 0.89209(14) 0.14808(5) 0.0302(4) Uani 1 1 d . . .
C38 C 0.44219(5) 0.76093(14) 0.14743(4) 0.0290(4) Uani 1 1 d . . .
C39 C 0.39669(5) 0.75589(14) 0.15639(4) 0.0282(4) Uani 1 1 d . . .
C40 C 0.36699(5) 0.68294(13) 0.13935(4) 0.0262(3) Uani 1 1 d . . .
C41 C 0.32479(5) 0.73045(13) 0.13629(4) 0.0272(4) Uani 1 1 d . . .
C42 C 0.30647(4) 0.68991(13) 0.10261(4) 0.0260(3) Uani 1 1 d . . .
C43 C 0.27966(4) 0.76114(13) 0.08209(5) 0.0274(4) Uani 1 1 d . . .
C44 C 0.28435(4) 0.76604(13) 0.04261(5) 0.0266(3) Uani 1 1 d . . .
C45 C 0.31478(4) 0.69493(13) 0.02584(4) 0.0247(3) Uani 1 1 d . . .
C46 C 0.34290(4) 0.74776(13) -0.00075(4) 0.0245(3) Uani 1 1 d . . .
C47 C 0.33630(5) 0.86438(14) -0.01238(4) 0.0274(4) Uani 1 1 d . . .
C48 C 0.37101(5) 0.93978(13) -0.01874(4) 0.0288(4) Uani 1 1 d . . .
C49 C 0.41038(5) 0.89546(13) -0.01172(4) 0.0277(4) Uani 1 1 d . . .
C50 C 0.44127(5) 0.97236(13) 0.00397(5) 0.0297(4) Uani 1 1 d . . .
C51 C 0.43132(5) 1.08999(13) 0.01351(5) 0.0325(4) Uani 1 1 d . . .
C52 C 0.44737(5) 1.13613(13) 0.04751(5) 0.0341(4) Uani 1 1 d . . .
C53 C 0.47334(5) 1.06672(13) 0.06938(5) 0.0327(4) Uani 1 1 d . . .
C54 C 0.46808(5) 1.06294(13) 0.10910(5) 0.0333(4) Uani 1 1 d . . .
C55 C 0.43605(5) 1.12825(13) 0.12547(5) 0.0331(4) Uani 1 1 d . . .
C56 C 0.41138(5) 1.07341(14) 0.15376(5) 0.0316(4) Uani 1 1 d . . .
C57 C 0.41908(5) 0.95547(14) 0.16317(5) 0.0307(4) Uani 1 1 d . . .
C58 C 0.38507(5) 0.87357(14) 0.16889(4) 0.0294(4) Uani 1 1 d . . .
C59 C 0.34435(5) 0.91580(14) 0.16719(4) 0.0296(4) Uani 1 1 d . . .
C60 C 0.31343(5) 0.84231(14) 0.14999(4) 0.0289(4) Uani 1 1 d . . .
C61 C 0.28579(5) 0.91768(14) 0.12916(5) 0.0299(4) Uani 1 1 d . . .
C62 C 0.26950(4) 0.87901(14) 0.09539(5) 0.0284(4) Uani 1 1 d . . .
C63 C 0.26857(4) 0.95763(14) 0.06386(5) 0.0298(4) Uani 1 1 d . . .
C64 C 0.27850(4) 0.88799(14) 0.03121(5) 0.0289(4) Uani 1 1 d . . .
C65 C 0.30337(5) 0.93598(14) 0.00348(5) 0.0298(4) Uani 1 1 d . . .
C66 C 0.36010(5) 1.06009(13) -0.00797(5) 0.0320(4) Uani 1 1 d . . .
C67 C 0.38973(5) 1.13369(13) 0.00824(5) 0.0341(4) Uani 1 1 d . . .
C68 C 0.37924(5) 1.20606(13) 0.04015(5) 0.0342(4) Uani 1 1 d . . .
C69 C 0.41488(5) 1.20712(13) 0.06481(5) 0.0338(4) Uani 1 1 d . . .
C70 C 0.40951(5) 1.20221(12) 0.10288(6) 0.0333(4) Uani 1 1 d . . .
C71 C 0.36793(5) 1.19554(12) 0.11843(5) 0.0309(4) Uani 1 1 d . . .
C72 C 0.36922(5) 1.11616(13) 0.15008(5) 0.0301(4) Uani 1 1 d . . .
C73 C 0.33641(5) 1.03841(14) 0.15682(5) 0.0298(4) Uani 1 1 d . . .
C74 C 0.30045(5) 1.03941(14) 0.13266(5) 0.0300(4) Uani 1 1 d . . .
C75 C 0.29920(5) 1.11575(13) 0.10223(5) 0.0309(4) Uani 1 1 d . . .
C76 C 0.33364(5) 1.19504(13) 0.09483(5) 0.0307(4) Uani 1 1 d . . .
C77 C 0.33928(5) 1.20045(13) 0.05496(5) 0.0320(4) Uani 1 1 d . . .
C78 C 0.30849(5) 1.12502(13) 0.03778(5) 0.0315(4) Uani 1 1 d . . .
C79 C 0.28360(5) 1.07370(14) 0.06712(5) 0.0302(4) Uani 1 1 d . . .
C80 C 0.31863(5) 1.05659(14) 0.00678(5) 0.0320(4) Uani 1 1 d . . .
C81 C 0.59381(8) 0.5675(2) 0.18554(7) 0.0442(8) Uiso 0.544(3) 1 d PG A 1
H81 H 0.5771 0.5096 0.1735 0.053 Uiso 0.544(3) 1 calc PR A 1
C82 C 0.59000(10) 0.6869(2) 0.17612(9) 0.0915(18) Uiso 0.544(3) 1 d PG A 1
H82 H 0.5707 0.7105 0.1577 0.110 Uiso 0.544(3) 1 calc PR A 1
C83 C 0.61442(13) 0.7716(2) 0.19368(12) 0.0953(19) Uiso 0.544(3) 1 d PG A 1
H83 H 0.6118 0.8532 0.1872 0.114 Uiso 0.544(3) 1 calc PR A 1
C84 C 0.64266(13) 0.7370(3) 0.22066(12) 0.0833(15) Uiso 0.544(3) 1 d PG A 1
H84 H 0.6593 0.7949 0.2327 0.100 Uiso 0.544(3) 1 calc PR A 1
C85 C 0.64647(11) 0.6177(4) 0.23009(10) 0.0941(18) Uiso 0.544(3) 1 d PG A 1
H85 H 0.6658 0.5940 0.2485 0.113 Uiso 0.544(3) 1 calc PR A 1
C86 C 0.62205(10) 0.5329(3) 0.21253(8) 0.0670(12) Uiso 0.544(3) 1 d PGD A 1
C87 C 0.62783(19) 0.4101(5) 0.22474(18) 0.0837(16) Uiso 0.544(3) 1 d PD A 1
H87A H 0.6548 0.4023 0.2369 0.126 Uiso 0.544(3) 1 calc PR A 1
H87B H 0.6267 0.3569 0.2033 0.126 Uiso 0.544(3) 1 calc PR A 1
H87C H 0.6058 0.3888 0.2422 0.126 Uiso 0.544(3) 1 calc PR A 1
C81' C 0.59020(13) 0.5494(3) 0.18166(12) 0.171(6) Uiso 0.456(3) 1 d PG A 2
H81' H 0.5795 0.4742 0.1745 0.205 Uiso 0.456(3) 1 calc PR A 2
C82' C 0.57494(14) 0.6527(4) 0.16552(13) 0.0680(15) Uiso 0.456(3) 1 d PG A 2
H82' H 0.5538 0.6481 0.1473 0.082 Uiso 0.456(3) 1 calc PR A 2
C83' C 0.59063(17) 0.7627(3) 0.17604(15) 0.093(2) Uiso 0.456(3) 1 d PG A 2
H83' H 0.5802 0.8333 0.1650 0.112 Uiso 0.456(3) 1 calc PR A 2
C84' C 0.62158(18) 0.7695(4) 0.20271(17) 0.090(2) Uiso 0.456(3) 1 d PG A 2
H84' H 0.6323 0.8447 0.2099 0.108 Uiso 0.456(3) 1 calc PR A 2
C85' C 0.63685(17) 0.6662(5) 0.21885(16) 0.110(3) Uiso 0.456(3) 1 d PG A 2
H85' H 0.6580 0.6708 0.2371 0.133 Uiso 0.456(3) 1 calc PR A 2
C86' C 0.62116(15) 0.5561(4) 0.20832(14) 0.086(2) Uiso 0.456(3) 1 d PGD A 2
C87' C 0.6434(4) 0.4752(11) 0.2326(3) 0.156(4) Uiso 0.456(3) 1 d PD A 2
H87D H 0.6616 0.5209 0.2490 0.234 Uiso 0.456(3) 1 calc PR A 2
H87E H 0.6600 0.4203 0.2177 0.234 Uiso 0.456(3) 1 calc PR A 2
H87F H 0.6235 0.4300 0.2476 0.234 Uiso 0.456(3) 1 calc PR A 2
C88 C 0.57230(8) 0.2184(2) 0.10032(9) 0.0584(14) Uani 0.485(2) 1 d PG B 1
H88 H 0.5441 0.2209 0.0928 0.070 Uiso 0.485(2) 1 calc PR B 1
C89 C 0.59586(10) 0.3218(2) 0.10032(12) 0.123(4) Uani 0.485(2) 1 d PG B 1
H89 H 0.5838 0.3950 0.0928 0.148 Uiso 0.485(2) 1 calc PR B 1
C90 C 0.63710(10) 0.3181(3) 0.11126(15) 0.091(2) Uani 0.485(2) 1 d PG B 1
H90 H 0.6532 0.3888 0.1113 0.109 Uiso 0.485(2) 1 calc PR B 1
C91 C 0.65478(9) 0.2110(4) 0.12220(14) 0.095(3) Uani 0.485(2) 1 d PG B 1
H91 H 0.6830 0.2085 0.1297 0.114 Uiso 0.485(2) 1 calc PR B 1
C92 C 0.63121(10) 0.1076(3) 0.12220(13) 0.0646(16) Uani 0.485(2) 1 d PGD B 1
C93 C 0.58997(9) 0.1113(2) 0.11126(11) 0.0558(13) Uani 0.485(2) 1 d PG B 1
H93 H 0.5739 0.0406 0.1113 0.067 Uiso 0.485(2) 1 calc PR B 1
C94" C 0.59078(12) -0.0113(3) 0.10892(10) 0.0266(8) Uani 0.412(2) 1 d P B 3
C88' C 0.58547(7) 0.2012(2) 0.09983(7) 0.082(2) Uani 0.515(2) 1 d PG B 2
H88' H 0.5602 0.1791 0.0882 0.099 Uiso 0.515(2) 1 calc PR B 2
C89' C 0.59676(9) 0.3203(2) 0.10177(9) 0.0408(10) Uani 0.515(2) 1 d PG B 2
H89' H 0.5793 0.3796 0.0915 0.049 Uiso 0.515(2) 1 calc PR B 2
C90' C 0.63367(10) 0.3528(3) 0.11880(11) 0.0757(18) Uani 0.515(2) 1 d PG B 2
H90' H 0.6414 0.4342 0.1201 0.091 Uiso 0.515(2) 1 calc PR B 2
C91' C 0.65930(9) 0.2661(3) 0.13388(11) 0.0727(16) Uani 0.515(2) 1 d PG B 2
H91' H 0.6845 0.2882 0.1455 0.087 Uiso 0.515(2) 1 calc PR B 2
C92' C 0.64801(10) 0.1470(3) 0.13195(10) 0.0708(16) Uani 0.515(2) 1 d PGD B 2
C93' C 0.61109(9) 0.1145(2) 0.11492(9) 0.0956(18) Uani 0.515(2) 1 d PG B 2
H93' H 0.6034 0.0331 0.1136 0.115 Uiso 0.515(2) 1 calc PR B 2
C94' C 0.67083(12) 0.0410(4) 0.15042(12) 0.0417(10) Uani 0.438(2) 1 d PD B 2
H94A H 0.6529 -0.0293 0.1500 0.062 Uiso 0.438(2) 1 calc PR B 2
H94B H 0.6776 0.0613 0.1761 0.062 Uiso 0.438(2) 1 calc PR B 2
H94C H 0.6964 0.0241 0.1368 0.062 Uiso 0.438(2) 1 calc PR B 2
C96 C 0.28791(12) 0.3465(3) 0.19434(11) 0.0557(17) Uiso 0.315(2) 1 d PG C 1
H96 H 0.2806 0.2876 0.1766 0.067 Uiso 0.315(2) 1 calc PR C 1
C97 C 0.32103(13) 0.4223(4) 0.18758(13) 0.0415(13) Uiso 0.315(2) 1 d PG C 1
H97 H 0.3364 0.4153 0.1652 0.050 Uiso 0.315(2) 1 calc PR C 1
C98 C 0.33167(17) 0.5086(4) 0.21348(17) 0.0582(18) Uiso 0.315(2) 1 d PG C 1
H98 H 0.3543 0.5604 0.2088 0.070 Uiso 0.315(2) 1 calc PR C 1
C99 C 0.3092(2) 0.5189(5) 0.24615(16) 0.074(4) Uiso 0.1887(13) 1 d PGD C 1
C100 C 0.2761(2) 0.4431(6) 0.25291(13) 0.097(3) Uiso 0.315(2) 1 d PG C 1
H100 H 0.2607 0.4502 0.2752 0.116 Uiso 0.315(2) 1 calc PR C 1
C101 C 0.26542(15) 0.3569(5) 0.22701(14) 0.094(3) Uiso 0.315(2) 1 d PG C 1
H101 H 0.2428 0.3050 0.2316 0.113 Uiso 0.315(2) 1 calc PR C 1
C95" C 0.2520(5) 0.4102(14) 0.2950(5) 0.102(4) Uiso 0.2516(17) 1 d P C 3
C96' C 0.30187(18) 0.3493(5) 0.19117(15) 0.040(2) Uiso 0.185(2) 1 d PG C 2
H96' H 0.3116 0.3034 0.1709 0.049 Uiso 0.185(2) 1 calc PR C 2
C97' C 0.3197(2) 0.4590(5) 0.1989(2) 0.0288(18) Uiso 0.185(2) 1 d PG C 2
H97' H 0.3417 0.4881 0.1839 0.035 Uiso 0.185(2) 1 calc PR C 2
C98' C 0.3054(3) 0.5261(6) 0.2286(2) 0.085(5) Uiso 0.185(2) 1 d PGD C 2
C99' C 0.2733(3) 0.4836(8) 0.2506(2) 0.044(4) Uiso 0.1113(13) 1 d PG C 2
H99' H 0.2635 0.5294 0.2709 0.053 Uiso 0.1113(13) 1 calc PR C 2
C10' C 0.2555(3) 0.3739(9) 0.2428(2) 0.103(6) Uiso 0.185(2) 1 d PG C 2
H10' H 0.2335 0.3448 0.2578 0.124 Uiso 0.185(2) 1 calc PR C 2
C11' C 0.2698(2) 0.3068(6) 0.2131(2) 0.042(2) Uiso 0.185(2) 1 d PG C 2
H11' H 0.2576 0.2318 0.2078 0.050 Uiso 0.185(2) 1 calc PR C 2
C95 C 0.3229(8) 0.6063(17) 0.2743(5) 0.119(9) Uiso 0.15 1 d PD C 1
H95D H 0.3483 0.5776 0.2863 0.179 Uiso 0.15 1 calc PR C 1
H95E H 0.3012 0.6162 0.2930 0.179 Uiso 0.15 1 calc PR C 1
H95F H 0.3284 0.6829 0.2624 0.179 Uiso 0.15 1 calc PR C 1
N1 N 0.44533(4) 0.43624(11) 0.00330(4) 0.0244(3) Uani 1 1 d . . .
H1 H 0.4681(7) 0.4012(19) -0.0060(6) 0.042(5) Uiso 1 1 d . . .
N2 N 0.42862(4) 0.44490(11) 0.14834(4) 0.0285(3) Uani 1 1 d . . .
O1 O 0.51077(3) 0.39802(10) 0.05011(3) 0.0323(3) Uani 1 1 d . . .
O2 O 0.47499(3) 0.45394(10) 0.09921(3) 0.0296(3) Uani 1 1 d . . .
O3 O 0.46482(4) 0.68214(10) 0.13685(3) 0.0338(3) Uani 1 1 d . . .
O4 O 0.52553(4) 0.80216(11) 0.09292(4) 0.0425(3) Uani 1 1 d . . .
O5 O 0.48118(3) 0.68881(9) 0.02765(3) 0.0283(3) Uani 1 1 d . . .
C94 C 0.6499(3) -0.0115(8) 0.1283(3) 0.028(2) Uiso 0.15 1 d PD B 1
H94D H 0.6299 -0.0629 0.1410 0.041 Uiso 0.15 1 calc PR B 1
H94E H 0.6748 -0.0034 0.1435 0.041 Uiso 0.15 1 calc PR B 1
H94F H 0.6572 -0.0468 0.1044 0.041 Uiso 0.15 1 calc PR B 1
C95' C 0.3270(3) 0.6414(9) 0.2376(3) 0.035(2) Uiso 0.1484(17) 1 d PD C 2
H95A H 0.3516 0.6497 0.2219 0.053 Uiso 0.1484(17) 1 calc PR C 2
H95B H 0.3353 0.6414 0.2637 0.053 Uiso 0.1484(17) 1 calc PR C 2
H95C H 0.3082 0.7081 0.2330 0.053 Uiso 0.1484(17) 1 calc PR C 2

loop_
_atom_site_aniso_label
_atom_site_aniso_U_11
_atom_site_aniso_U_22
_atom_site_aniso_U_33
_atom_site_aniso_U_23
_atom_site_aniso_U_13
_atom_site_aniso_U_12
C1 0.0316(7) 0.0148(6) 0.0324(7) -0.0019(5) -0.0032(6) 0.0000(6)
C2 0.0280(7) 0.0109(5) 0.0317(7) 0.0014(5) -0.0027(6) -0.0029(5)
C3 0.0236(6) 0.0110(5) 0.0321(7) 0.0011(5) -0.0032(6) -0.0016(5)
C4 0.0240(6) 0.0125(6) 0.0333(7) 0.0015(5) -0.0023(6) -0.0008(5)
C5 0.0279(7) 0.0137(6) 0.0364(8) 0.0015(6) -0.0031(6) -0.0006(5)
C6 0.0202(6) 0.0149(6) 0.0295(7) -0.0004(5) -0.0015(5) -0.0010(5)
C7 0.0249(6) 0.0135(6) 0.0300(7) -0.0012(5) 0.0000(6) -0.0017(5)
C8 0.0215(6) 0.0155(6) 0.0329(7) 0.0019(5) -0.0010(6) -0.0010(5)
C9 0.0278(7) 0.0198(6) 0.0337(8) -0.0020(6) 0.0024(6) 0.0025(6)
C10 0.0308(7) 0.0207(6) 0.0340(8) -0.0049(6) -0.0009(6) 0.0006(6)
C11 0.0268(7) 0.0199(6) 0.0330(8) -0.0015(6) -0.0026(6) -0.0006(6)
C12 0.0229(6) 0.0201(6) 0.0332(7) -0.0020(6) -0.0015(6) 0.0004(5)
C13 0.0279(7) 0.0263(7) 0.0370(8) -0.0075(6) -0.0053(6) 0.0019(6)
C14 0.0360(9) 0.0779(13) 0.0447(10) -0.0275(10) -0.0085(8) 0.0069(10)
C15 0.0326(8) 0.0347(8) 0.0433(9) -0.0044(7) -0.0080(7) 0.0041(7)
C16 0.0323(8) 0.0300(8) 0.0635(12) -0.0017(8) -0.0078(8) -0.0052(7)
C17 0.0436(8) 0.0148(6) 0.0301(7) -0.0017(6) -0.0082(7) 0.0028(6)
C18 0.0422(9) 0.0345(8) 0.0350(8) 0.0060(7) -0.0052(7) -0.0001(7)
C19 0.0425(9) 0.0356(9) 0.0395(9) 0.0028(7) -0.0094(8) 0.0048(8)
C20 0.0544(10) 0.0217(7) 0.0327(8) -0.0024(6) -0.0106(7) 0.0028(7)
C21 0.0552(10) 0.0197(7) 0.0307(8) -0.0012(6) -0.0040(7) -0.0003(7)
C22 0.0466(9) 0.0192(7) 0.0321(8) -0.0033(6) -0.0037(7) 0.0001(6)
C23 0.0608(11) 0.0268(8) 0.0372(9) 0.0017(7) -0.0114(8) 0.0077(8)
C24 0.133(2) 0.1146(17) 0.0916(18) 0.0559(14) 0.0370(16) 0.0933(15)
C25 0.1054(16) 0.0319(9) 0.0584(12) -0.0014(9) -0.0433(11) 0.0069(11)
C26 0.0308(7) 0.0135(6) 0.0310(7) 0.0025(5) 0.0008(6) -0.0038(5)
C27 0.1069(17) 0.0287(9) 0.0979(16) 0.0191(10) -0.0566(14) -0.0051(11)
C28 0.0235(6) 0.0139(6) 0.0347(7) -0.0004(5) 0.0023(6) -0.0061(5)
C29 0.0194(6) 0.0150(6) 0.0341(7) -0.0028(5) -0.0009(6) -0.0047(5)
C30 0.0216(6) 0.0145(6) 0.0281(7) -0.0018(5) -0.0008(5) 0.0031(5)
C31 0.0230(6) 0.0180(6) 0.0318(7) 0.0012(6) 0.0032(6) 0.0042(5)
C32 0.0201(6) 0.0185(6) 0.0373(8) -0.0010(6) 0.0066(6) -0.0001(5)
C33 0.0210(6) 0.0172(6) 0.0463(9) 0.0002(6) 0.0089(6) -0.0024(5)
C34 0.0171(6) 0.0198(7) 0.0561(10) -0.0030(7) 0.0056(6) -0.0029(6)
C35 0.0193(6) 0.0246(7) 0.0548(10) -0.0090(7) -0.0016(7) -0.0030(6)
C36 0.0213(6) 0.0238(7) 0.0504(9) -0.0112(7) -0.0085(6) 0.0004(6)
C37 0.0262(7) 0.0239(7) 0.0405(8) -0.0099(6) -0.0130(6) 0.0041(6)
C38 0.0324(7) 0.0226(7) 0.0321(7) -0.0042(6) -0.0106(6) 0.0035(6)
C39 0.0337(7) 0.0227(7) 0.0281(7) -0.0008(6) -0.0034(6) 0.0009(6)
C40 0.0315(7) 0.0188(6) 0.0283(7) 0.0024(6) 0.0016(6) -0.0009(6)
C41 0.0282(7) 0.0218(6) 0.0318(7) 0.0002(6) 0.0055(6) -0.0055(6)
C42 0.0223(6) 0.0203(6) 0.0353(8) -0.0026(6) 0.0054(6) -0.0077(5)
C43 0.0162(6) 0.0238(7) 0.0420(8) -0.0061(6) 0.0034(6) -0.0061(5)
C44 0.0160(6) 0.0245(7) 0.0392(8) -0.0054(6) -0.0032(6) -0.0026(6)
C45 0.0191(6) 0.0204(6) 0.0347(8) -0.0055(6) -0.0031(6) -0.0025(5)
C46 0.0234(6) 0.0208(6) 0.0291(7) -0.0029(5) -0.0021(6) 0.0025(6)
C47 0.0257(7) 0.0252(7) 0.0314(7) -0.0001(6) -0.0043(6) 0.0071(6)
C48 0.0359(8) 0.0204(7) 0.0302(7) 0.0039(6) 0.0026(6) 0.0074(6)
C49 0.0289(7) 0.0212(7) 0.0332(7) 0.0045(6) 0.0071(6) 0.0024(6)
C50 0.0264(7) 0.0195(7) 0.0432(8) 0.0046(6) 0.0126(6) -0.0011(6)
C51 0.0317(7) 0.0164(6) 0.0494(9) 0.0077(6) 0.0127(7) -0.0030(6)
C52 0.0281(7) 0.0129(6) 0.0612(10) 0.0015(7) 0.0092(7) -0.0046(6)
C53 0.0223(7) 0.0170(6) 0.0587(10) -0.0047(7) 0.0052(7) -0.0066(6)
C54 0.0191(6) 0.0197(6) 0.0613(10) -0.0108(7) -0.0048(7) -0.0058(6)
C55 0.0262(7) 0.0170(6) 0.0562(10) -0.0129(7) -0.0057(7) -0.0040(6)
C56 0.0279(7) 0.0213(7) 0.0455(9) -0.0143(6) -0.0081(7) 0.0006(6)
C57 0.0285(7) 0.0267(7) 0.0369(8) -0.0108(6) -0.0102(6) 0.0020(6)
C58 0.0340(7) 0.0240(7) 0.0302(7) -0.0051(6) -0.0035(6) 0.0010(6)
C59 0.0329(7) 0.0258(7) 0.0301(7) -0.0062(6) 0.0032(6) 0.0000(6)
C60 0.0282(7) 0.0265(7) 0.0320(7) -0.0032(6) 0.0066(6) -0.0031(6)
C61 0.0208(6) 0.0280(7) 0.0410(8) -0.0081(6) 0.0074(6) -0.0011(6)
C62 0.0143(6) 0.0269(7) 0.0441(9) -0.0070(6) 0.0031(6) -0.0010(6)
C63 0.0161(6) 0.0291(7) 0.0444(9) -0.0076(7) -0.0022(6) 0.0068(6)
C64 0.0175(6) 0.0283(7) 0.0411(8) -0.0064(6) -0.0068(6) 0.0056(6)
C65 0.0276(7) 0.0252(7) 0.0368(8) -0.0001(6) -0.0082(6) 0.0099(6)
C66 0.0386(8) 0.0197(7) 0.0379(8) 0.0086(6) 0.0033(7) 0.0107(6)
C67 0.0387(8) 0.0155(6) 0.0480(9) 0.0097(6) 0.0062(7) 0.0031(6)
C68 0.0381(8) 0.0115(6) 0.0531(10) 0.0067(6) 0.0027(7) 0.0017(6)
C69 0.0318(8) 0.0101(6) 0.0596(10) -0.0020(6) 0.0058(7) -0.0034(6)
C70 0.0265(7) 0.0096(6) 0.0638(11) -0.0083(6) -0.0016(7) -0.0025(5)
C71 0.0314(7) 0.0128(6) 0.0487(9) -0.0099(6) 0.0015(7) 0.0025(6)
C72 0.0281(7) 0.0199(6) 0.0423(8) -0.0118(6) -0.0022(6) 0.0026(6)
C73 0.0295(7) 0.0240(7) 0.0359(8) -0.0113(6) 0.0012(6) 0.0032(6)
C74 0.0226(7) 0.0259(7) 0.0415(8) -0.0100(6) 0.0033(6) 0.0044(6)
C75 0.0225(7) 0.0200(7) 0.0501(9) -0.0084(6) 0.0015(6) 0.0087(6)
C76 0.0274(7) 0.0141(6) 0.0507(9) -0.0058(6) 0.0023(7) 0.0071(6)
C77 0.0328(7) 0.0126(6) 0.0505(9) 0.0023(6) -0.0002(7) 0.0091(6)
C78 0.0281(7) 0.0196(6) 0.0467(9) 0.0026(6) -0.0043(7) 0.0114(6)
C79 0.0213(6) 0.0239(7) 0.0453(9) -0.0035(6) -0.0007(6) 0.0115(6)
C80 0.0332(8) 0.0230(7) 0.0400(8) 0.0046(6) -0.0068(7) 0.0115(6)
C88 0.062(3) 0.044(2) 0.069(3) -0.014(2) -0.008(2) 0.007(2)
C89 0.110(6) 0.170(9) 0.091(5) -0.030(6) -0.013(5) -0.020(6)
C90 0.064(3) 0.061(3) 0.148(6) 0.045(3) -0.001(4) -0.019(3)
C91 0.043(3) 0.066(3) 0.175(7) 0.027(4) 0.011(4) -0.005(3)
C92 0.063(3) 0.039(2) 0.092(4) 0.005(2) 0.014(3) -0.008(2)
C93 0.063(3) 0.0307(19) 0.074(3) -0.0046(19) -0.013(2) -0.0046(19)
C94" 0.0409(19) 0.0127(14) 0.0262(17) -0.0048(12) 0.0088(15) -0.0159(14)
C88' 0.048(2) 0.161(7) 0.038(2) -0.008(3) -0.0022(19) -0.008(3)
C89' 0.0358(19) 0.0439(19) 0.043(2) 0.0250(16) 0.0074(16) 0.0082(17)
C90' 0.072(3) 0.082(4) 0.073(3) 0.009(3) 0.008(3) 0.016(3)
C91' 0.085(3) 0.061(3) 0.072(3) -0.001(3) -0.018(3) 0.002(3)
C92' 0.080(3) 0.062(3) 0.070(3) -0.007(3) -0.004(3) -0.012(3)
C93' 0.122(4) 0.120(4) 0.045(2) -0.029(2) 0.017(3) -0.086(3)
C94' 0.0323(18) 0.044(2) 0.049(2) 0.0209(17) 0.0147(16) 0.0197(16)
N1 0.0213(5) 0.0176(5) 0.0345(6) -0.0016(5) -0.0008(5) 0.0015(5)
N2 0.0399(7) 0.0143(5) 0.0314(6) -0.0009(5) -0.0042(6) -0.0004(5)
O1 0.0252(5) 0.0308(6) 0.0409(6) 0.0015(5) -0.0024(5) 0.0035(5)
O2 0.0310(5) 0.0239(5) 0.0339(6) 0.0012(4) -0.0056(4) 0.0039(4)
O3 0.0325(5) 0.0224(5) 0.0464(6) -0.0067(5) -0.0075(5) 0.0056(5)
O4 0.0328(6) 0.0351(6) 0.0595(8) -0.0084(6) -0.0034(6) 0.0138(5)
O5 0.0221(5) 0.0187(5) 0.0441(6) -0.0015(4) 0.0012(4) 0.0027(4)

loop_
_atom_type_symbol
_atom_type_description
_atom_type_scat_dispersion_real
_atom_type_scat_dispersion_imag
_atom_type_scat_source
C C 0.0033 0.0016 'International Tables Vol C Tables 4.2.6.8 and 6.1.1.4'
H H 0.0000 0.0000 'International Tables Vol C Tables 4.2.6.8 and 6.1.1.4'
N N 0.0061 0.0033 'International Tables Vol C Tables 4.2.6.8 and 6.1.1.4'
O O 0.0106 0.0060 'International Tables Vol C Tables 4.2.6.8 and 6.1.1.4'

loop_
_geom_angle_atom_site_label_1
_geom_angle_atom_site_label_2
_geom_angle_atom_site_label_3
_geom_angle
N2 C1 O2 121.04(14)
N2 C1 C2 122.06(14)
O2 C1 C2 116.70(13)
C26 C2 C3 119.92(13)
C26 C2 C1 121.91(14)
C3 C2 C1 117.64(13)
C4 C3 C2 118.73(13)
C4 C3 C6 117.38(13)
C2 C3 C6 123.89(12)
N1 C4 C3 122.75(13)
N1 C4 C5 115.56(13)
C3 C4 C5 121.61(14)
O1 C5 O2 119.27(14)
O1 C5 C4 124.10(15)
O2 C5 C4 116.62(13)
C29 C6 C3 109.84(12)
C29 C6 C7 115.75(11)
C3 C6 C7 107.68(11)
C29 C6 C30 98.32(10)
C3 C6 C30 121.75(11)
C7 C6 C30 103.71(11)
C8 C7 C12 118.21(13)
C8 C7 C6 117.29(12)
C12 C7 C6 124.09(13)
N1 C8 C9 119.72(13)
N1 C8 C7 119.55(13)
C9 C8 C7 120.60(13)
C10 C9 C8 119.70(14)
C9 C10 C11 121.61(15)
C10 C11 C12 117.65(14)
C10 C11 C13 121.62(14)
C12 C11 C13 120.69(13)
C7 C12 C11 122.07(14)
C14 C13 C16 109.36(15)
C14 C13 C11 112.23(14)
C16 C13 C11 107.96(14)
C14 C13 C15 107.69(15)
C16 C13 C15 108.33(14)
C11 C13 C15 111.20(13)
C22 C17 C18 117.95(15)
C22 C17 N2 114.82(15)
C18 C17 N2 127.20(15)
C19 C18 C17 119.92(16)
C20 C19 C18 122.44(18)
C19 C20 C21 117.51(16)
C19 C20 C23 121.99(17)
C21 C20 C23 120.46(16)
C22 C21 C20 121.10(16)
C21 C22 C17 120.83(17)
C24 C23 C25 110.2(2)
C24 C23 C27 108.4(2)
C25 C23 C27 108.35(19)
C24 C23 C20 111.68(18)
C25 C23 C20 108.23(15)
C27 C23 C20 109.97(17)
C2 C26 C28 116.98(14)
C2 C26 C40 133.36(14)
C28 C26 C40 106.63(12)
C29 C28 C42 120.91(13)
C29 C28 C26 123.54(13)
C42 C28 C26 109.21(13)
C28 C29 C45 117.61(13)
C28 C29 C6 121.52(13)
C45 C29 C6 110.22(12)
C31 C30 C46 117.92(12)
C31 C30 C6 134.61(13)
C46 C30 C6 105.62(11)
C30 C31 C49 118.76(13)
C30 C31 C32 129.92(13)
C49 C31 C32 106.28(12)
O5 C32 C31 129.19(13)
O5 C32 C33 125.72(14)
C31 C32 C33 104.89(12)
C34 C33 C50 119.55(14)
C34 C33 C32 126.40(14)
C50 C33 C32 107.36(13)
C33 C34 C53 118.59(15)
C33 C34 C35 127.86(14)
C53 C34 C35 106.69(15)
O4 C35 C34 128.55(17)
O4 C35 C36 127.81(17)
C34 C35 C36 103.64(13)
C37 C36 C54 119.02(14)
C37 C36 C35 126.51(14)
C54 C36 C35 106.46(15)
C36 C37 C57 119.93(14)
C36 C37 C38 123.88(14)
C57 C37 C38 107.50(13)
O3 C38 C39 129.02(14)
O3 C38 C37 124.67(15)
C39 C38 C37 105.63(13)
C40 C39 C58 119.57(14)
C40 C39 C38 126.49(14)
C58 C39 C38 106.59(13)
C39 C40 C41 117.04(13)
C39 C40 C26 128.97(14)
C41 C40 C26 106.16(13)
C60 C41 C42 118.62(14)
C60 C41 C40 122.93(14)
C42 C41 C40 109.45(13)
C43 C42 C41 121.81(14)
C43 C42 C28 120.50(14)
C41 C42 C28 107.70(13)
C42 C43 C44 118.99(13)
C42 C43 C62 119.42(14)
C44 C43 C62 108.56(14)
C45 C44 C43 118.72(14)
C45 C44 C64 120.63(14)
C43 C44 C64 107.81(13)
C44 C45 C29 121.74(14)
C44 C45 C46 119.40(13)
C29 C45 C46 107.39(12)
C47 C46 C45 119.31(13)
C47 C46 C30 122.52(13)
C45 C46 C30 108.74(13)
C46 C47 C48 119.25(14)
C46 C47 C65 121.01(14)
C48 C47 C65 108.07(13)
C49 C48 C47 118.52(14)
C49 C48 C66 120.52(15)
C47 C48 C66 108.71(14)
C48 C49 C50 119.46(14)
C48 C49 C31 122.94(14)
C50 C49 C31 109.77(13)
C51 C50 C33 122.06(15)
C51 C50 C49 120.32(14)
C33 C50 C49 109.40(13)
C50 C51 C52 118.00(15)
C50 C51 C67 120.10(15)
C52 C51 C67 109.10(14)
C53 C52 C51 120.13(14)
C53 C52 C69 119.84(17)
C51 C52 C69 107.77(14)
C52 C53 C54 120.59(15)
C52 C53 C34 121.08(16)
C54 C53 C34 108.28(14)
C55 C54 C36 121.03(16)
C55 C54 C53 119.37(15)
C36 C54 C53 109.02(14)
C54 C55 C56 119.04(14)
C54 C55 C70 120.13(17)
C56 C55 C70 108.63(14)
C57 C56 C55 118.97(15)
C57 C56 C72 120.40(14)
C55 C56 C72 108.29(14)
C56 C57 C37 121.40(15)
C56 C57 C58 120.36(14)
C37 C57 C58 109.17(14)
C59 C58 C39 122.69(14)
C59 C58 C57 119.38(14)
C39 C58 C57 109.89(14)
C58 C59 C60 118.48(14)
C58 C59 C73 119.98(14)
C60 C59 C73 108.17(14)
C41 C60 C59 119.12(14)
C41 C60 C61 120.40(15)
C59 C60 C61 108.50(14)
C62 C61 C60 120.33(14)
C62 C61 C74 119.45(15)
C60 C61 C74 107.85(13)
C61 C62 C63 120.38(14)
C61 C62 C43 119.28(14)
C63 C62 C43 107.73(14)
C79 C63 C62 119.95(15)
C79 C63 C64 119.71(15)
C62 C63 C64 107.81(14)
C65 C64 C44 119.84(14)
C65 C64 C63 120.15(14)
C44 C64 C63 108.06(14)
C64 C65 C80 120.03(15)
C64 C65 C47 119.43(14)
C80 C65 C47 107.60(14)
C67 C66 C80 119.93(15)
C67 C66 C48 119.95(15)
C80 C66 C48 107.40(14)
C66 C67 C51 119.50(14)
C66 C67 C68 120.41(16)
C51 C67 C68 107.69(15)
C77 C68 C67 119.60(15)
C77 C68 C69 119.76(17)
C67 C68 C69 107.80(15)
C70 C69 C68 120.49(15)
C70 C69 C52 119.51(15)
C68 C69 C52 107.60(16)
C69 C70 C55 120.51(15)
C69 C70 C71 119.94(16)
C55 C70 C71 107.42(15)
C76 C71 C72 120.03(14)
C76 C71 C70 119.72(16)
C72 C71 C70 107.97(14)
C73 C72 C71 120.09(15)
C73 C72 C56 119.31(14)
C71 C72 C56 107.64(14)
C72 C73 C59 120.40(14)
C72 C73 C74 119.84(15)
C59 C73 C74 107.67(13)
C75 C74 C73 120.05(14)
C75 C74 C61 120.12(15)
C73 C74 C61 107.77(14)
C74 C75 C79 119.99(14)
C74 C75 C76 120.10(15)
C79 C75 C76 107.90(15)
C71 C76 C75 119.87(15)
C71 C76 C77 120.31(15)
C75 C76 C77 107.74(14)
C68 C77 C78 119.80(16)
C68 C77 C76 119.79(16)
C78 C77 C76 108.30(14)
C80 C78 C77 120.34(15)
C80 C78 C79 119.73(14)
C77 C78 C79 107.56(15)
C63 C79 C75 120.06(15)
C63 C79 C78 120.21(15)
C75 C79 C78 108.51(14)
C78 C80 C66 119.90(15)
C78 C80 C65 120.13(15)
C66 C80 C65 108.15(13)
C82 C81 C86 120.0
C83 C82 C81 120.0
C82 C83 C84 120.0
C85 C84 C83 120.0
C86 C85 C84 120.0
C85 C86 C81 120.0
C85 C86 C87 116.0(3)
C81 C86 C87 124.0(3)
C82' C81' C86' 120.0
C83' C82' C81' 120.0
C84' C83' C82' 120.0
C83' C84' C85' 120.0
C84' C85' C86' 120.0
C85' C86' C81' 120.0
C85' C86' C87' 102.3(6)
C81' C86' C87' 137.7(6)
C89 C88 C93 120.0
C90 C89 C88 120.0
C91 C90 C89 120.0
C90 C91 C92 120.0
C91 C92 C93 120.0
C91 C92 C94 122.2(4)
C93 C92 C94 117.3(4)
C92 C93 C88 120.0
C89' C88' C93' 120.0
C88' C89' C90' 120.0
C91' C90' C89' 120.0
C92' C91' C90' 120.0
C91' C92' C93' 120.0
C91' C92' C94' 126.4(3)
C93' C92' C94' 113.3(3)
C92' C93' C88' 120.0
C97 C96 C101 120.0
C98 C97 C96 120.0
C97 C98 C99 120.0
C100 C99 C98 120.0
C100 C99 C95 121.1(11)
C98 C99 C95 118.8(11)
C99 C100 C101 120.0
C100 C101 C96 120.0
C97' C96' C11' 120.0
C96' C97' C98' 120.0
C99' C98' C97' 120.0
C99' C98' C95' 121.3(7)
C97' C98' C95' 118.6(7)
C98' C99' C10' 120.0
C11' C10' C99' 120.0
C10' C11' C96' 120.0
C4 N1 C8 119.75(12)
C1 N2 C17 124.46(14)
C5 O2 C1 122.30(12)

loop_
_geom_bond_atom_site_label_1
_geom_bond_atom_site_label_2
_geom_bond_distance
C1 N2 1.267(2)
C1 O2 1.4008(19)
C1 C2 1.467(2)
C2 C26 1.393(2)
C2 C3 1.431(2)
C3 C4 1.378(2)
C3 C6 1.531(2)
C4 N1 1.344(2)
C4 C5 1.474(2)
C5 O1 1.2005(19)
C5 O2 1.356(2)
C6 C29 1.525(2)
C6 C7 1.545(2)
C6 C30 1.5773(19)
C7 C8 1.401(2)
C7 C12 1.401(2)
C8 N1 1.3957(19)
C8 C9 1.396(2)
C9 C10 1.383(2)
C10 C11 1.399(2)
C11 C12 1.401(2)
C11 C13 1.539(2)
C13 C14 1.530(3)
C13 C16 1.530(3)
C13 C15 1.539(2)
C17 C22 1.399(2)
C17 C18 1.405(3)
C17 N2 1.411(2)
C18 C19 1.392(3)
C19 C20 1.379(3)
C20 C21 1.400(3)
C20 C23 1.541(2)
C21 C22 1.393(2)
C23 C24 1.522(4)
C23 C25 1.523(3)
C23 C27 1.523(3)
C26 C28 1.459(2)
C26 C40 1.474(2)
C28 C29 1.374(2)
C28 C42 1.436(2)
C29 C45 1.427(2)
C30 C31 1.384(2)
C30 C46 1.463(2)
C31 C49 1.454(2)
C31 C32 1.515(2)
C32 O5 1.2137(18)
C32 C33 1.519(2)
C33 C34 1.382(2)
C33 C50 1.435(2)
C34 C53 1.457(2)
C34 C35 1.500(3)
C35 O4 1.211(2)
C35 C36 1.517(2)
C36 C37 1.373(2)
C36 C54 1.443(2)
C37 C57 1.431(2)
C37 C38 1.520(2)
C38 O3 1.2106(19)
C38 C39 1.506(2)
C39 C40 1.404(2)
C39 C58 1.448(2)
C40 C41 1.468(2)
C41 C60 1.401(2)
C41 C42 1.427(2)
C42 C43 1.393(2)
C43 C44 1.434(2)
C43 C62 1.448(2)
C44 C45 1.404(2)
C44 C64 1.444(2)
C45 C46 1.449(2)
C46 C47 1.393(2)
C47 C48 1.424(2)
C47 C65 1.452(2)
C48 C49 1.389(2)
C48 C66 1.451(2)
C49 C50 1.437(2)
C50 C51 1.404(2)
C51 C52 1.430(3)
C51 C67 1.443(2)
C52 C53 1.391(2)
C52 C69 1.459(2)
C53 C54 1.445(3)
C54 C55 1.400(2)
C55 C56 1.435(2)
C55 C70 1.446(2)
C56 C57 1.392(2)
C56 C72 1.450(2)
C57 C58 1.448(2)
C58 C59 1.400(2)
C59 C60 1.438(2)
C59 C73 1.452(2)
C60 C61 1.442(2)
C61 C62 1.397(2)
C61 C74 1.454(2)
C62 C63 1.442(2)
C63 C79 1.398(2)
C63 C64 1.451(2)
C64 C65 1.392(2)
C65 C80 1.448(2)
C66 C67 1.394(2)
C66 C80 1.442(2)
C67 C68 1.450(3)
C68 C77 1.399(2)
C68 C69 1.455(3)
C69 C70 1.386(3)
C70 C71 1.458(2)
C71 C76 1.397(2)
C71 C72 1.450(2)
C72 C73 1.395(2)
C73 C74 1.453(2)
C74 C75 1.394(2)
C75 C79 1.444(2)
C75 C76 1.450(2)
C76 C77 1.452(3)
C77 C78 1.447(2)
C78 C80 1.397(2)
C78 C79 1.449(2)
C81 C82 1.3900
C81 C86 1.3900
C82 C83 1.3900
C83 C84 1.3900
C84 C85 1.3900
C85 C86 1.3900
C86 C87 1.462(6)
C81' C82' 1.3900
C81' C86' 1.3900
C82' C83' 1.3900
C83' C84' 1.3900
C84' C85' 1.3900
C85' C86' 1.3900
C86' C87' 1.454(11)
C88 C89 1.3900
C88 C93 1.3900
C89 C90 1.3900
C90 C91 1.3900
C91 C92 1.3900
C92 C93 1.3900
C92 C94 1.486(9)
C88' C89' 1.3900
C88' C93' 1.3900
C89' C90' 1.3900
C90' C91' 1.3900
C91' C92' 1.3900
C92' C93' 1.3900
C92' C94' 1.552(5)
C96 C97 1.3900
C96 C101 1.3900
C97 C98 1.3900
C98 C99 1.3900
C99 C100 1.3900
C99 C95 1.483(15)
C100 C101 1.3900
C96' C97' 1.3900
C96' C11' 1.3900
C97' C98' 1.3900
C98' C99' 1.3900
C98' C95' 1.508(11)
C99' C10' 1.3900
C10' C11' 1.3900
